data_2207064
loop_
_publ_author_name
'Bing-Xin Liu'
'Duan-Jun Xu'

_publ_section_title
;
 A dimeric manganese(II) complex bridged by 4-aminobenzoate
;
_journal_coeditor_code SG6030
_journal_issue 10
_journal_name_full 'Acta Crystallographica Section E'
_journal_page_first m2011
_journal_page_last m2013
_journal_paper_doi 10.1107/S1600536805029016
_journal_volume 61
_journal_year 2005
_chemical_formula_iupac '[Mn2 (C6 H6 N4 S2)2 (C7 H6 N O2)4], 2H2 O'
_chemical_formula_moiety 'C40 H36 Mn2 N12 O8 S4, 2H2 O'
_chemical_formula_sum 'C40 H40 Mn2 N12 O10 S4'
_chemical_formula_weight 1086.96
_chemical_name_systematic
;
di-m-4-aminobenzoato-bis[(4-aminobenzoato)(2,2'-diamino-4,4'-
bithiazole)manganese(II)] dihydrate
;
_space_group_IT_number 2
_symmetry_cell_setting triclinic
_symmetry_space_group_name_Hall '-P 1'
_symmetry_space_group_name_H-M 'P -1'
_atom_sites_solution_hydrogens geom
_atom_sites_solution_primary direct
_atom_sites_solution_secondary difmap
_audit_creation_method SHELXL-97
_cell_angle_alpha 89.916(2)
_cell_angle_beta 74.203(2)
_cell_angle_gamma 84.889(2)
_cell_formula_units_Z 1
_cell_length_a 9.1429(8)
_cell_length_b 10.6796(9)
_cell_length_c 12.0826(12)
_cell_measurement_reflns_used 4228
_cell_measurement_temperature 295(2)
_cell_measurement_theta_max 24.0
_cell_measurement_theta_min 2.2
_cell_volume 1130.38(18)
_computing_cell_refinement PROCESS-AUTO
_computing_data_collection 'PROCESS-AUTO (Rigaku, 1998)'
_computing_data_reduction 'CrystalStructure (Rigaku/MSC, 2002)'
_computing_molecular_graphics 'ORTEP-3 for Windows (Farrugia, 1997)'
_computing_publication_material 'WinGX (Farrugia, 1999)'
_computing_structure_refinement 'SHELXL97 (Sheldrick, 1997)'
_computing_structure_solution 'SIR92 (Altomare et al., 1993)'
_diffrn_ambient_temperature 295(2)
_diffrn_detector_area_resol_mean 10.00
_diffrn_measured_fraction_theta_full 0.98
_diffrn_measured_fraction_theta_max 0.98
_diffrn_measurement_device_type 'Rigaku R-AXIS RAPID'
_diffrn_measurement_method \w
_diffrn_radiation_monochromator graphite
_diffrn_radiation_source 'fine-focus sealed tube'
_diffrn_radiation_type MoK\a
_diffrn_radiation_wavelength 0.71073
_diffrn_reflns_av_R_equivalents 0.013
_diffrn_reflns_av_sigmaI/netI 0.024
_diffrn_reflns_limit_h_max 10
_diffrn_reflns_limit_h_min -4
_diffrn_reflns_limit_k_max 12
_diffrn_reflns_limit_k_min -12
_diffrn_reflns_limit_l_max 14
_diffrn_reflns_limit_l_min -14
_diffrn_reflns_number 5976
_diffrn_reflns_theta_full 25.0
_diffrn_reflns_theta_max 25.0
_diffrn_reflns_theta_min 1.9
_diffrn_standards_decay_% 0
_diffrn_standards_interval_count 0
_diffrn_standards_interval_time 0
_diffrn_standards_number 0
_exptl_absorpt_coefficient_mu 0.815
_exptl_absorpt_correction_T_max 0.862
_exptl_absorpt_correction_T_min 0.775
_exptl_absorpt_correction_type multi-scan
_exptl_absorpt_process_details '(ABSCOR; Higashi, 1995)'
_exptl_crystal_colour yellow
_exptl_crystal_density_diffrn 1.597
_exptl_crystal_density_method 'not measured'
_exptl_crystal_description prism
_exptl_crystal_F_000 558
_exptl_crystal_size_max 0.32
_exptl_crystal_size_mid 0.28
_exptl_crystal_size_min 0.18
_refine_diff_density_max 0.24
_refine_diff_density_min -0.31
_refine_ls_goodness_of_fit_ref 1.070
_refine_ls_hydrogen_treatment constr
_refine_ls_matrix_type full
_refine_ls_number_parameters 307
_refine_ls_number_reflns 3923
_refine_ls_number_restraints 0
_refine_ls_restrained_S_all 1.070
_refine_ls_R_factor_all 0.035
_refine_ls_R_factor_gt 0.032
_refine_ls_shift/su_max 0.001
_refine_ls_shift/su_mean 0.001
_refine_ls_structure_factor_coef Fsqd
_refine_ls_weighting_details 'calc w = 1/[\s^2^(Fo^2^)+(0.043P)^2^+0.3658P] where P = (Fo^2^+2Fc^2^)/3'
_refine_ls_weighting_scheme calc
_refine_ls_wR_factor_gt 0.080
_refine_ls_wR_factor_ref 0.081
_reflns_number_gt 3582
_reflns_number_total 3923
_reflns_threshold_expression I>2\s(I)
_cod_data_source_file sg6030.cif
_cod_data_source_block I
_cod_original_cell_volume 1130.39(18)
_cod_database_code 2207064
_cod_database_fobs_code 2207064

loop_
_symmetry_equiv_pos_as_xyz
'x, y, z'
'-x, -y, -z'

loop_
_atom_site_label
_atom_site_fract_x
_atom_site_fract_y
_atom_site_fract_z
_atom_site_U_iso_or_equiv
_atom_site_adp_type
_atom_site_calc_flag
_atom_site_refinement_flags
_atom_site_occupancy
_atom_site_type_symbol
Mn 0.85122(3) 0.32431(3) 0.57384(2) 0.02791(11) Uani d . 1 Mn
S1 0.74404(7) -0.09561(5) 0.48027(5) 0.04253(16) Uani d . 1 S
S2 0.57384(7) 0.44529(5) 0.30110(5) 0.04342(16) Uani d . 1 S
N1 0.78057(18) 0.13106(14) 0.53138(13) 0.0289(4) Uani d . 1 N
N2 0.8731(2) -0.02364(15) 0.64220(15) 0.0363(4) Uani d . 1 N
H2A 0.9209 0.0362 0.6640 0.050 Uiso d R 1 H
H2B 0.9146 -0.1039 0.6347 0.050 Uiso d R 1 H
N3 0.70916(18) 0.36521(14) 0.45201(13) 0.0293(4) Uani d . 1 N
N4 0.7076(2) 0.58314(16) 0.42513(16) 0.0461(5) Uani d . 1 N
H4A 0.7553 0.5870 0.4767 0.050 Uiso d R 1 H
H4B 0.6697 0.6560 0.3994 0.050 Uiso d R 1 H
N5 0.4861(2) 0.02057(17) 1.20158(15) 0.0414(4) Uani d . 1 N
H5A 0.5253 -0.0618 1.2109 0.050 Uiso d R 1 H
H5B 0.3740 0.0307 1.2281 0.050 Uiso d R 1 H
N6 0.8788(2) 0.6542(2) 1.11964(16) 0.0514(5) Uani d . 1 N
H6A 0.8624 0.5755 1.1588 0.050 Uiso d R 1 H
H6B 0.9519 0.7005 1.1333 0.050 Uiso d R 1 H
O1 0.67552(16) 0.31267(13) 0.73888(11) 0.0343(3) Uani d . 1 O
O2 0.90758(16) 0.23124(13) 0.73307(12) 0.0377(3) Uani d . 1 O
O3 0.86053(18) 0.51921(13) 0.60791(12) 0.0383(3) Uani d . 1 O
O4 0.95741(15) 0.70272(12) 0.57683(11) 0.0318(3) Uani d . 1 O
O1W 0.40246(18) 0.23202(14) 0.72123(13) 0.0446(4) Uani d . 1 O
H1A 0.4779 0.2736 0.7339 0.050 Uiso d R 1 H
H1B 0.3160 0.2676 0.7825 0.050 Uiso d R 1 H
C1 0.8077(2) 0.01377(17) 0.55820(16) 0.0297(4) Uani d . 1 C
C2 0.6765(3) 0.02561(19) 0.4087(2) 0.0418(5) Uani d . 1 C
H2 0.6278 0.0154 0.3514 0.050 Uiso calc R 1 H
C3 0.7035(2) 0.13724(18) 0.44663(17) 0.0307(4) Uani d . 1 C
C4 0.6724(2) 0.46892(18) 0.40294(17) 0.0322(4) Uani d . 1 C
C5 0.5879(3) 0.2862(2) 0.32614(19) 0.0413(5) Uani d . 1 C
H5 0.5493 0.2260 0.2892 0.050 Uiso calc R 1 H
C6 0.6626(2) 0.26150(18) 0.40666(17) 0.0308(4) Uani d . 1 C
C11 0.7671(2) 0.25022(17) 0.78570(17) 0.0309(4) Uani d . 1 C
C12 0.7034(2) 0.19747(18) 0.89991(17) 0.0320(4) Uani d . 1 C
C13 0.7791(2) 0.09624(19) 0.94077(18) 0.0365(5) Uani d . 1 C
H13 0.8784 0.0679 0.9003 0.044 Uiso calc R 1 H
C14 0.7088(3) 0.0374(2) 1.04036(18) 0.0389(5) Uani d . 1 C
H14 0.7609 -0.0302 1.0663 0.047 Uiso calc R 1 H
C16 0.4869(3) 0.1837(2) 1.06441(18) 0.0380(5) Uani d . 1 C
H16 0.3897 0.2151 1.1069 0.046 Uiso calc R 1 H
C17 0.5571(3) 0.24113(19) 0.96499(18) 0.0371(5) Uani d . 1 C
H17 0.5062 0.3105 0.9405 0.045 Uiso calc R 1 H
C21 0.9062(2) 0.61454(17) 0.64322(16) 0.0270(4) Uani d . 1 C
C22 0.8982(2) 0.62733(17) 0.76746(16) 0.0292(4) Uani d . 1 C
C23 0.9828(2) 0.7105(2) 0.80679(18) 0.0383(5) Uani d . 1 C
H23 1.0433 0.7617 0.7547 0.046 Uiso calc R 1 H
C24 0.9788(3) 0.7184(2) 0.92144(19) 0.0456(6) Uani d . 1 C
H24 1.0371 0.7742 0.9455 0.055 Uiso calc R 1 H
C25 0.8886(2) 0.6439(2) 1.00149(18) 0.0401(5) Uani d . 1 C
C26 0.8029(3) 0.5620(2) 0.96354(18) 0.0391(5) Uani d . 1 C
H26 0.7413 0.5120 1.0162 0.047 Uiso calc R 1 H
C27 0.8075(2) 0.55326(18) 0.84849(17) 0.0338(5) Uani d . 1 C
H27 0.7493 0.4972 0.8248 0.041 Uiso calc R 1 H
C15 0.5596(2) 0.07887(19) 1.10242(17) 0.0341(5) Uani d . 1 C

loop_
_atom_site_aniso_label
_atom_site_aniso_U_11
_atom_site_aniso_U_22
_atom_site_aniso_U_33
_atom_site_aniso_U_12
_atom_site_aniso_U_13
_atom_site_aniso_U_23
Mn 0.03612(19) 0.02381(16) 0.02449(17) -0.00675(12) -0.00821(13) 0.00329(11)
S1 0.0564(4) 0.0222(3) 0.0541(4) -0.0080(2) -0.0223(3) 0.0001(2)
S2 0.0597(4) 0.0357(3) 0.0437(3) -0.0026(3) -0.0296(3) 0.0062(2)
N1 0.0337(9) 0.0231(8) 0.0291(9) -0.0028(7) -0.0072(7) 0.0015(6)
N2 0.0448(10) 0.0246(8) 0.0405(10) -0.0004(7) -0.0142(8) 0.0030(7)
N3 0.0355(9) 0.0241(8) 0.0294(8) -0.0013(7) -0.0110(7) 0.0010(6)
N4 0.0725(14) 0.0255(9) 0.0525(12) -0.0068(9) -0.0368(11) 0.0081(8)
N5 0.0505(11) 0.0406(10) 0.0337(10) -0.0129(9) -0.0099(8) 0.0095(8)
N6 0.0519(12) 0.0700(14) 0.0316(10) 0.0044(10) -0.0131(9) -0.0031(9)
O1 0.0394(8) 0.0334(7) 0.0300(7) -0.0050(6) -0.0085(6) 0.0071(6)
O2 0.0369(8) 0.0408(8) 0.0338(8) -0.0055(6) -0.0064(7) 0.0035(6)
O3 0.0538(9) 0.0290(7) 0.0330(8) -0.0141(7) -0.0102(7) -0.0009(6)
O4 0.0376(8) 0.0259(7) 0.0299(7) -0.0048(6) -0.0052(6) 0.0046(6)
O1W 0.0461(9) 0.0421(9) 0.0478(9) -0.0043(7) -0.0166(7) 0.0045(7)
C1 0.0305(10) 0.0241(9) 0.0309(10) -0.0048(8) -0.0013(8) 0.0002(8)
C2 0.0531(14) 0.0308(11) 0.0494(13) -0.0068(10) -0.0267(11) -0.0007(9)
C3 0.0333(11) 0.0274(10) 0.0317(10) -0.0043(8) -0.0090(9) 0.0002(8)
C4 0.0380(11) 0.0294(10) 0.0292(10) -0.0023(8) -0.0094(9) 0.0020(8)
C5 0.0549(14) 0.0312(11) 0.0448(13) -0.0046(10) -0.0251(11) -0.0010(9)
C6 0.0342(11) 0.0275(10) 0.0316(10) -0.0043(8) -0.0100(9) -0.0002(8)
C11 0.0391(12) 0.0245(9) 0.0304(10) -0.0085(8) -0.0097(9) 0.0000(8)
C12 0.0385(11) 0.0300(10) 0.0280(10) -0.0058(9) -0.0089(9) 0.0004(8)
C13 0.0361(11) 0.0382(11) 0.0356(11) -0.0016(9) -0.0109(9) 0.0033(9)
C14 0.0470(13) 0.0357(11) 0.0369(12) -0.0025(10) -0.0166(10) 0.0070(9)
C16 0.0394(12) 0.0401(12) 0.0306(11) -0.0002(9) -0.0040(9) 0.0009(9)
C17 0.0456(13) 0.0310(10) 0.0334(11) 0.0016(9) -0.0102(10) 0.0037(9)
C21 0.0259(10) 0.0238(9) 0.0295(10) 0.0002(8) -0.0053(8) 0.0006(8)
C22 0.0315(10) 0.0254(9) 0.0297(10) 0.0002(8) -0.0077(8) 0.0001(8)
C23 0.0367(12) 0.0439(12) 0.0338(11) -0.0110(10) -0.0064(9) 0.0003(9)
C24 0.0426(13) 0.0562(14) 0.0415(13) -0.0100(11) -0.0156(10) -0.0085(11)
C25 0.0388(12) 0.0483(13) 0.0304(11) 0.0116(10) -0.0098(9) -0.0036(9)
C26 0.0453(13) 0.0350(11) 0.0314(11) 0.0004(10) -0.0022(10) 0.0059(9)
C27 0.0400(12) 0.0270(10) 0.0324(11) -0.0033(9) -0.0065(9) -0.0001(8)
C15 0.0445(12) 0.0331(10) 0.0270(10) -0.0101(9) -0.0116(9) 0.0008(8)

loop_
_atom_type_symbol
_atom_type_description
_atom_type_scat_dispersion_real
_atom_type_scat_dispersion_imag
_atom_type_scat_source
C C 0.0033 0.0000 'International Tables Vol C Tables 4.2.6.8 and 6.1.1.4'
H H 0.0000 0.0000 'International Tables Vol C Tables 4.2.6.8 and 6.1.1.4'
N N 0.0061 0.0000 'International Tables Vol C Tables 4.2.6.8 and 6.1.1.4'
O O 0.0106 0.0000 'International Tables Vol C Tables 4.2.6.8 and 6.1.1.4'
Mn Mn 0.3368 0.0000 'International Tables Vol C Tables 4.2.6.8 and 6.1.1.4'
S S 0.1246 0.0000 'International Tables Vol C Tables 4.2.6.8 and 6.1.1.4'

loop_
_geom_angle_atom_site_label_1
_geom_angle_atom_site_label_2
_geom_angle_atom_site_label_3
_geom_angle_site_symmetry_1
_geom_angle_site_symmetry_3
_geom_angle
O3 Mn O4 . 2_766 99.14(5)
O3 Mn O1 . . 90.01(5)
O4 Mn O1 2_766 . 167.61(5)
O3 Mn N3 . . 92.75(6)
O4 Mn N3 2_766 . 86.13(6)
O1 Mn N3 . . 101.85(6)
O3 Mn N1 . . 165.34(6)
O4 Mn N1 2_766 . 87.98(5)
O1 Mn N1 . . 85.04(5)
N3 Mn N1 . . 74.85(6)
O3 Mn O2 . . 102.07(5)
O4 Mn O2 2_766 . 111.33(5)
O1 Mn O2 . . 58.15(5)
N3 Mn O2 . . 154.57(6)
N1 Mn O2 . . 87.03(5)
O3 Mn C11 . . 98.54(6)
O4 Mn C11 2_766 . 139.66(6)
O1 Mn C11 . . 29.19(6)
N3 Mn C11 . . 128.78(6)
N1 Mn C11 . . 83.78(6)
O2 Mn C11 . . 29.05(6)
C2 S1 C1 . . 89.11(10)
C5 S2 C4 . . 89.24(10)
C1 N1 C3 . . 110.47(16)
C1 N1 Mn . . 136.21(14)
C3 N1 Mn . . 112.87(11)
C1 N2 H2A . . 112.4
C1 N2 H2B . . 114.6
H2A N2 H2B . . 120.3
C4 N3 C6 . . 110.82(16)
C4 N3 Mn . . 132.75(13)
C6 N3 Mn . . 115.96(12)
C4 N4 H4A . . 115.6
C4 N4 H4B . . 124.3
H4A N4 H4B . . 119.0
C15 N5 H5A . . 116.0
C15 N5 H5B . . 119.2
H5A N5 H5B . . 111.9
C25 N6 H6A . . 112.9
C25 N6 H6B . . 112.3
H6A N6 H6B . . 118.0
C11 O1 Mn . . 93.22(12)
C11 O2 Mn . . 88.04(12)
C21 O3 Mn . . 157.73(14)
C21 O4 Mn . 2_766 123.83(12)
H1A O1W H1B . . 100.8
N1 C1 N2 . . 125.05(18)
N1 C1 S1 . . 114.36(15)
N2 C1 S1 . . 120.53(14)
C3 C2 S1 . . 110.81(16)
C3 C2 H2 . . 124.6
S1 C2 H2 . . 124.6
C2 C3 N1 . . 115.23(18)
C2 C3 C6 . . 126.77(19)
N1 C3 C6 . . 117.99(16)
N3 C4 N4 . . 124.79(18)
N3 C4 S2 . . 113.88(14)
N4 C4 S2 . . 121.32(15)
C6 C5 S2 . . 110.47(16)
C6 C5 H5 . . 124.8
S2 C5 H5 . . 124.8
C5 C6 N3 . . 115.57(18)
C5 C6 C3 . . 126.54(18)
N3 C6 C3 . . 117.84(17)
O2 C11 O1 . . 120.23(18)
O2 C11 C12 . . 121.66(19)
O1 C11 C12 . . 118.07(18)
O2 C11 Mn . . 62.92(10)
O1 C11 Mn . . 57.59(10)
C12 C11 Mn . . 171.48(14)
C13 C12 C17 . . 118.16(19)
C13 C12 C11 . . 121.92(19)
C17 C12 C11 . . 119.63(18)
C14 C13 C12 . . 121.0(2)
C14 C13 H13 . . 119.5
C12 C13 H13 . . 119.5
C13 C14 C15 . . 120.3(2)
C13 C14 H14 . . 119.9
C15 C14 H14 . . 119.9
C17 C16 C15 . . 120.7(2)
C17 C16 H16 . . 119.7
C15 C16 H16 . . 119.7
C16 C17 C12 . . 121.2(2)
C16 C17 H17 . . 119.4
C12 C17 H17 . . 119.4
O3 C21 O4 . . 122.32(17)
O3 C21 C22 . . 119.31(16)
O4 C21 C22 . . 118.36(16)
C23 C22 C27 . . 117.60(18)
C23 C22 C21 . . 121.78(17)
C27 C22 C21 . . 120.60(17)
C24 C23 C22 . . 121.3(2)
C24 C23 H23 . . 119.3
C22 C23 H23 . . 119.3
C23 C24 C25 . . 120.7(2)
C23 C24 H24 . . 119.7
C25 C24 H24 . . 119.7
C26 C25 C24 . . 118.46(19)
C26 C25 N6 . . 120.1(2)
C24 C25 N6 . . 121.4(2)
C25 C26 C27 . . 121.0(2)
C25 C26 H26 . . 119.5
C27 C26 H26 . . 119.5
C26 C27 C22 . . 120.95(19)
C26 C27 H27 . . 119.5
C22 C27 H27 . . 119.5
N5 C15 C16 . . 120.0(2)
N5 C15 C14 . . 121.38(19)
C16 C15 C14 . . 118.62(19)

loop_
_geom_bond_atom_site_label_1
_geom_bond_atom_site_label_2
_geom_bond_site_symmetry_2
_geom_bond_distance
_geom_bond_publ_flag
Mn O1 . 2.2053(14) y
Mn O2 . 2.3233(15) y
Mn O3 . 2.1361(13) y
Mn O4 2_766 2.1532(13) y
Mn N1 . 2.3154(15) y
Mn N3 . 2.2321(16) y
Mn C11 . 2.608(2) ?
S1 C2 . 1.718(2) ?
S1 C1 . 1.735(2) ?
S2 C5 . 1.725(2) ?
S2 C4 . 1.742(2) ?
N1 C1 . 1.312(2) ?
N1 C3 . 1.391(3) ?
N2 C1 . 1.355(3) ?
N2 H2A . 0.8839 ?
N2 H2B . 0.9004 ?
N3 C4 . 1.316(2) ?
N3 C6 . 1.386(2) ?
N4 C4 . 1.335(3) ?
N4 H4A . 0.8556 ?
N4 H4B . 0.9119 ?
N5 C15 . 1.382(3) ?
N5 H5A . 0.9376 ?
N5 H5B . 0.9836 ?
N6 C25 . 1.410(3) ?
N6 H6A . 0.9670 ?
N6 H6B . 0.9153 ?
O1 C11 . 1.274(2) ?
O2 C11 . 1.267(2) ?
O3 C21 . 1.251(2) ?
O4 C21 . 1.273(2) ?
O1W H1A . 0.8993 ?
O1W H1B . 0.9732 ?
C2 C3 . 1.345(3) ?
C2 H2 . 0.9300 ?
C3 C6 . 1.464(3) ?
C5 C6 . 1.346(3) ?
C5 H5 . 0.9300 ?
C11 C12 . 1.476(3) ?
C12 C13 . 1.394(3) ?
C12 C17 . 1.394(3) ?
C13 C14 . 1.380(3) ?
C13 H13 . 0.9300 ?
C14 C15 . 1.399(3) ?
C14 H14 . 0.9300 ?
C16 C17 . 1.371(3) ?
C16 C15 . 1.392(3) ?
C16 H16 . 0.9300 ?
C17 H17 . 0.9300 ?
C21 C22 . 1.489(3) ?
C22 C23 . 1.391(3) ?
C22 C27 . 1.395(3) ?
C23 C24 . 1.378(3) ?
C23 H23 . 0.9300 ?
C24 C25 . 1.389(3) ?
C24 H24 . 0.9300 ?
C25 C26 . 1.381(3) ?
C26 C27 . 1.382(3) ?
C26 H26 . 0.9300 ?
C27 H27 . 0.9300 ?

loop_
_geom_hbond_atom_site_label_D
_geom_hbond_atom_site_label_H
_geom_hbond_atom_site_label_A
_geom_hbond_site_symmetry_A
_geom_hbond_distance_DH
_geom_hbond_distance_HA
_geom_hbond_distance_DA
_geom_hbond_angle_DHA
_geom_hbond_publ_flag
O1W H1A O1 . 0.90 1.91 2.774(2) 161 y
O1W H1B N6 2_667 0.97 1.96 2.923(3) 168 y
N2 H2A O2 . 0.88 2.23 3.011(2) 148 y
N2 H2B O4 1_545 0.90 2.15 3.006(2) 159 y
N4 H4A O3 . 0.86 2.16 2.967(2) 157 y
N4 H4B O1W 2_666 0.91 2.09 2.940(2) 155 y
N5 H5A O1W 2_657 0.94 2.12 3.034(2) 165 y
N5 H5B N2 2_657 0.98 2.38 3.310(3) 157 y
N6 H6B O2 2_767 0.92 2.47 3.287(2) 149 y
C2 H2 N5 1_554 0.93 2.49 3.418(3) 172 y
C27 H27 O1 . 0.93 2.46 3.353(2) 162 y
